data_1524634
loop_
_publ_author_name
'Kal'ichak, Ya.M.'
'Baranyak, V.M.'
'Dmytrakh, O.V.'
'Bel'skii, V.K.'

_publ_section_title
;
 Crystal structure of Ce Cu4.38 In1.62, compound and affinative compounds
;
_journal_name_full
;
Dopovidi Akademii Nauk Ukrains'koi RSR, Seriya B: Geologichni, Khimichni ta 
Biologichni Nauki
;
_journal_page_first 39
_journal_page_last 42
_journal_volume 1988
_journal_year 1988
_chemical_formula_sum 'Ce2 Cu9 In3'
_space_group_IT_number 58
_symmetry_space_group_name_Hall '-P 2 2n'
_symmetry_space_group_name_H-M 'P n n m'
_cell_angle_alpha 90
_cell_angle_beta 90
_cell_angle_gamma 90
_cell_formula_units_Z 4
_cell_length_a 17.169
_cell_length_b 10.908
_cell_length_c 5.202
_cell_volume 974.228
_citation_journal_id_ASTM DANND6
_cod_data_source_file Kalichak_DANND6_1988_764.cif
_cod_data_source_block Ce2Cu9In3
_cod_original_cell_volume 974.2278
_cod_database_code 1524634

loop_
_symmetry_equiv_pos_as_xyz
x,y,z
-x,-y,z
x+1/2,-y+1/2,-z+1/2
-x+1/2,y+1/2,-z+1/2
-x,-y,-z
x,y,-z
-x-1/2,y-1/2,z-1/2
x-1/2,-y-1/2,z-1/2

loop_
_atom_site_label
_atom_site_type_symbol
_atom_site_fract_x
_atom_site_fract_y
_atom_site_fract_z
_atom_site_occupancy
_atom_site_U_iso_or_equiv
Cu7 Cu 0.2193 0.3003 0 0.5 0.0
Cu2 Cu 0.3485 0.1581 0 1 0.0
Cu1 Cu 0.4653 0.3057 0 1 0.0
Cu5 Cu 0.5913 0.2534 0.2503 1 0.0
Cu8 Cu 0.5871 0.4616 0 0.5 0.0
In4 In 0.6927 0.0795 0 1 0.0
In3 In 0.9474 0.3085 0 1 0.0
Cu6 Cu 0.8424 0.1344 0.245 1 0.0
Ce2 Ce 0.5 0 0 1 0.0
Ce1 Ce 0 0 0 1 0.0
Ce3 Ce 0.7585 0.3844 0 1 0.0
In2 In 0.5871 0.4616 0 0.5 0.0
In1 In 0.2193 0.3003 0 0.5 0.0
Cu3 Cu 0.1682 0.0697 0 1 0.0
Cu4 Cu 0.0942 0.453 0 1 0.0
